data_2202313
loop_
_publ_author_name
'Bremm, Stephan'
'Meyer, Gerd'

_publ_section_title
;
 Triamminetrichloroindium(III), [InCl~3~(NH~3~)~3~]
;
_journal_issue 8
_journal_name_full 'Acta Crystallographica Section E'
_journal_page_first i110
_journal_page_last i111
_journal_paper_doi 10.1107/S1600536803013539
_journal_volume 59
_journal_year 2003
_chemical_formula_iupac '2[In Cl3 (N H3)3]'
_chemical_formula_moiety '[In(NH~3~)~4~Cl~2~]^+^ , [In(NH~3~)~2~Cl~4~]^-^'
_chemical_formula_sum 'Cl6 H18 In2 N6'
_chemical_formula_weight 544.54
_chemical_name_systematic ?
_space_group_IT_number 2
_symmetry_cell_setting triclinic
_symmetry_space_group_name_Hall '-P 1'
_symmetry_space_group_name_H-M 'P -1'
_atom_sites_solution_hydrogens geom
_atom_sites_solution_primary direct
_atom_sites_solution_secondary difmap
_audit_creation_method SHELXL-97
_cell_angle_alpha 86.14(3)
_cell_angle_beta 86.68(3)
_cell_angle_gamma 85.26(3)
_cell_formula_units_Z 1
_cell_length_a 5.8652(15)
_cell_length_b 6.8130(18)
_cell_length_c 9.794(2)
_cell_measurement_reflns_used 1719
_cell_measurement_temperature 293(2)
_cell_measurement_theta_max 26
_cell_measurement_theta_min 1.9
_cell_volume 388.60(17)
_computing_cell_refinement IPDS
_computing_data_collection 'IPDS (Stoe & Cie, 1996-1997)'
_computing_data_reduction IPDS
_computing_molecular_graphics 'DIAMOND (Brandenburg, 1999)'
_computing_publication_material SHELXL97
_computing_structure_refinement 'SHELXL97 (Sheldrick, 1997)'
_computing_structure_solution 'SHELXS97 (Sheldrick, 1997)'
_diffrn_ambient_temperature 293(2)
_diffrn_measured_fraction_theta_full 0.806
_diffrn_measured_fraction_theta_max 0.806
_diffrn_measurement_device_type 'Stoe Imaging Plate Diffraction System'
_diffrn_measurement_method \f
_diffrn_radiation_monochromator graphite
_diffrn_radiation_source 'fine-focus sealed tube'
_diffrn_radiation_type MoK\a
_diffrn_radiation_wavelength 0.71073
_diffrn_reflns_av_R_equivalents 0.0229
_diffrn_reflns_av_sigmaI/netI 0.0214
_diffrn_reflns_limit_h_max 7
_diffrn_reflns_limit_h_min -6
_diffrn_reflns_limit_k_max 7
_diffrn_reflns_limit_k_min -8
_diffrn_reflns_limit_l_max 12
_diffrn_reflns_limit_l_min -12
_diffrn_reflns_number 1719
_diffrn_reflns_theta_full 25.99
_diffrn_reflns_theta_max 25.99
_diffrn_reflns_theta_min 3.49
_diffrn_standards_decay_% 'not measured'
_diffrn_standards_interval_count 'not measured'
_diffrn_standards_interval_time 'not measured'
_diffrn_standards_number 'not measured'
_exptl_absorpt_coefficient_mu 3.978
_exptl_absorpt_correction_type none
_exptl_crystal_colour colourless
_exptl_crystal_density_diffrn 2.327
_exptl_crystal_density_method 'not measured'
_exptl_crystal_description irregular
_exptl_crystal_F_000 260
_exptl_crystal_size_max 0.25
_exptl_crystal_size_mid 0.15
_exptl_crystal_size_min 0.1
_refine_diff_density_max 0.812
_refine_diff_density_min -0.749
_refine_ls_extinction_coef 0.023(3)
_refine_ls_extinction_expression Fc^*^=kFc[1+0.001xFc^2^\l^3^/sin(2\q)]^-1/4^
_refine_ls_extinction_method SHELXL97
_refine_ls_goodness_of_fit_ref 0.958
_refine_ls_hydrogen_treatment constr
_refine_ls_matrix_type full
_refine_ls_number_parameters 68
_refine_ls_number_reflns 1234
_refine_ls_number_restraints 0
_refine_ls_restrained_S_all 0.958
_refine_ls_R_factor_all 0.0332
_refine_ls_R_factor_gt 0.0282
_refine_ls_shift/su_max <0.001
_refine_ls_shift/su_mean 0.000
_refine_ls_structure_factor_coef Fsqd
_refine_ls_weighting_details 'calc w = 1/[\s^2^(Fo^2^)+(0.0559P)^2^] where P = (Fo^2^+2Fc^2^)/3'
_refine_ls_weighting_scheme calc
_refine_ls_wR_factor_gt 0.0707
_refine_ls_wR_factor_ref 0.0727
_reflns_number_gt 1049
_reflns_number_total 1234
_reflns_threshold_expression I>2\s(I)
_cod_data_source_file bt6243.cif
_cod_data_source_block I
_cod_original_cell_volume 388.59(17)
_cod_original_formula_sum 'H18 Cl6 In2 N6'
_cod_database_code 2202313
_cod_database_fobs_code 2202313

loop_
_symmetry_equiv_pos_as_xyz
'x, y, z'
'-x, -y, -z'

loop_
_atom_site_label
_atom_site_fract_x
_atom_site_fract_y
_atom_site_fract_z
_atom_site_U_iso_or_equiv
_atom_site_adp_type
_atom_site_calc_flag
_atom_site_refinement_flags
_atom_site_occupancy
_atom_site_disorder_assembly
_atom_site_disorder_group
_atom_site_type_symbol
In1 0.0000 0.5000 0.0000 0.02408(19) Uani d S 1 . . In
In2 0.5000 0.0000 0.5000 0.02292(18) Uani d S 1 . . In
Cl1 -0.2706(2) 0.00305(19) 0.27341(11) 0.0342(3) Uani d . 1 . . Cl
Cl2 -0.2624(2) 0.69134(17) 0.58217(13) 0.0361(3) Uani d . 1 . . Cl
Cl3 0.28373(19) 0.70997(17) 0.08736(12) 0.0326(3) Uani d . 1 . . Cl
N1 0.7470(7) 0.1896(6) 0.5817(4) 0.0301(8) Uani d . 1 . . N
H1A 0.7116 0.3152 0.5545 0.045 Uiso calc R 1 . . H
H1B 0.8884 0.1528 0.5502 0.045 Uiso calc R 1 . . H
H1C 0.7395 0.1763 0.6728 0.045 Uiso calc R 1 . . H
N2 0.7969(7) 0.7762(6) 0.9238(5) 0.0342(8) Uani d . 1 . . N
H2A 0.7155 0.7495 0.8544 0.051 Uiso calc R 1 . . H
H2B 0.8920 0.8676 0.8956 0.051 Uiso calc R 1 . . H
H2C 0.7027 0.8209 0.9914 0.051 Uiso calc R 1 . . H
N3 0.1954(7) 0.4972(6) 0.7946(4) 0.0333(8) Uani d . 1 . . N
H3A 0.2994 0.5857 0.7905 0.050 Uiso calc R 1 . . H
H3B 0.0986 0.5271 0.7282 0.050 Uiso calc R 1 . . H
H3C 0.2652 0.3777 0.7841 0.050 Uiso calc R 1 . . H

loop_
_atom_site_aniso_label
_atom_site_aniso_U_11
_atom_site_aniso_U_22
_atom_site_aniso_U_33
_atom_site_aniso_U_12
_atom_site_aniso_U_13
_atom_site_aniso_U_23
In1 0.0245(2) 0.0224(3) 0.0253(3) -0.00095(17) -0.00252(15) -0.00183(16)
In2 0.0231(2) 0.0210(2) 0.0250(3) -0.00240(16) -0.00260(15) -0.00150(16)
Cl1 0.0376(6) 0.0348(6) 0.0299(5) -0.0048(5) 0.0052(4) -0.0026(5)
Cl2 0.0360(6) 0.0267(5) 0.0448(6) 0.0026(5) -0.0098(5) 0.0024(5)
Cl3 0.0313(5) 0.0334(6) 0.0351(5) -0.0077(5) -0.0045(4) -0.0071(4)
N1 0.0292(18) 0.0283(19) 0.0341(18) -0.0049(16) -0.0037(15) -0.0067(16)
N2 0.0328(19) 0.0251(18) 0.043(2) 0.0031(17) -0.0014(17) -0.0001(17)
N3 0.0342(19) 0.032(2) 0.0326(19) 0.0001(17) 0.0031(16) -0.0048(17)

loop_
_atom_type_symbol
_atom_type_description
_atom_type_scat_dispersion_real
_atom_type_scat_dispersion_imag
_atom_type_scat_source
In In -0.7276 1.3100 'International Tables Vol C Tables 4.2.6.8 and 6.1.1.4'
Cl Cl 0.1484 0.1585 'International Tables Vol C Tables 4.2.6.8 and 6.1.1.4'
N N 0.0061 0.0033 'International Tables Vol C Tables 4.2.6.8 and 6.1.1.4'
H H 0.0000 0.0000 'International Tables Vol C Tables 4.2.6.8 and 6.1.1.4'

loop_
_geom_angle_atom_site_label_1
_geom_angle_atom_site_label_2
_geom_angle_atom_site_label_3
_geom_angle_site_symmetry_1
_geom_angle_site_symmetry_3
_geom_angle
N2 In1 N2 1_454 2_666 180.0
N2 In1 N3 1_454 1_554 88.70(17)
N2 In1 N3 2_666 1_554 91.30(17)
N2 In1 N3 1_454 2_566 91.30(17)
N2 In1 N3 2_666 2_566 88.70(17)
N3 In1 N3 1_554 2_566 180.0(2)
N2 In1 Cl3 1_454 2_565 90.97(11)
N2 In1 Cl3 2_666 2_565 89.03(11)
N3 In1 Cl3 1_554 2_565 89.59(11)
N3 In1 Cl3 2_566 2_565 90.41(11)
N2 In1 Cl3 1_454 . 89.03(11)
N2 In1 Cl3 2_666 . 90.97(11)
N3 In1 Cl3 1_554 . 90.41(11)
N3 In1 Cl3 2_566 . 89.59(11)
Cl3 In1 Cl3 2_565 . 180.00(5)
N1 In2 N1 2_656 . 180.0000(10)
N1 In2 Cl1 2_656 1_655 90.33(11)
N1 In2 Cl1 . 1_655 89.67(11)
N1 In2 Cl1 2_656 2_556 89.67(11)
N1 In2 Cl1 . 2_556 90.33(11)
Cl1 In2 Cl1 1_655 2_556 180.0
N1 In2 Cl2 2_656 1_645 89.31(12)
N1 In2 Cl2 . 1_645 90.69(12)
Cl1 In2 Cl2 1_655 1_645 89.88(5)
Cl1 In2 Cl2 2_556 1_645 90.12(5)
N1 In2 Cl2 2_656 2_566 90.69(12)
N1 In2 Cl2 . 2_566 89.31(12)
Cl1 In2 Cl2 1_655 2_566 90.12(5)
Cl1 In2 Cl2 2_556 2_566 89.88(5)
Cl2 In2 Cl2 1_645 2_566 180.00(6)
In2 N1 H1A . . 109.5
In2 N1 H1B . . 109.5
H1A N1 H1B . . 109.5
In2 N1 H1C . . 109.5
H1A N1 H1C . . 109.5
H1B N1 H1C . . 109.5
In1 N2 H2A 1_656 . 109.5
In1 N2 H2B 1_656 . 109.5
H2A N2 H2B . . 109.5
In1 N2 H2C 1_656 . 109.5
H2A N2 H2C . . 109.5
H2B N2 H2C . . 109.5
In1 N3 H3A 1_556 . 109.5
In1 N3 H3B 1_556 . 109.5
H3A N3 H3B . . 109.5
In1 N3 H3C 1_556 . 109.5
H3A N3 H3C . . 109.5
H3B N3 H3C . . 109.5

loop_
_geom_bond_atom_site_label_1
_geom_bond_atom_site_label_2
_geom_bond_site_symmetry_2
_geom_bond_distance
_geom_bond_publ_flag
In1 N2 1_454 2.250(4) ?
In1 N2 2_666 2.250(4) ?
In1 N3 1_554 2.258(4) ?
In1 N3 2_566 2.258(4) ?
In1 Cl3 2_565 2.5043(12) ?
In1 Cl3 . 2.5043(12) ?
In2 N1 2_656 2.234(3) ?
In2 N1 . 2.234(3) ?
In2 Cl1 1_655 2.5276(14) ?
In2 Cl1 2_556 2.5276(14) ?
In2 Cl2 1_645 2.5355(15) ?
In2 Cl2 2_566 2.5355(15) ?
Cl1 In2 1_455 2.5276(14) ?
Cl2 In2 1_465 2.5355(15) ?
N1 H1A . 0.8900 ?
N1 H1B . 0.8900 ?
N1 H1C . 0.8900 ?
N2 In1 1_656 2.250(4) ?
N2 H2A . 0.8900 ?
N2 H2B . 0.8900 ?
N2 H2C . 0.8900 ?
N3 In1 1_556 2.258(4) ?
N3 H3A . 0.8900 ?
N3 H3B . 0.8900 ?
N3 H3C . 0.8900 ?

loop_
_geom_hbond_atom_site_label_D
_geom_hbond_atom_site_label_H
_geom_hbond_atom_site_label_A
_geom_hbond_site_symmetry_A
_geom_hbond_distance_DH
_geom_hbond_distance_HA
_geom_hbond_distance_DA
_geom_hbond_angle_DHA
N1 H1A Cl2 1_655 0.89 2.61 3.415(4) 150
N1 H1B Cl2 2_666 0.89 2.74 3.470(4) 141
N1 H1C Cl3 2_666 0.89 2.52 3.349(4) 156
N2 H2A Cl2 1_655 0.89 2.72 3.476(5) 144
N2 H2B Cl1 2_666 0.89 2.85 3.659(5) 151
N2 H2C Cl3 1_556 0.89 2.73 3.376(5) 131
N3 H3A Cl1 2_566 0.89 2.82 3.484(5) 132
N3 H3B Cl2 . 0.89 2.74 3.602(4) 163
N3 H3C Cl1 2_556 0.89 2.69 3.504(5) 153
